data_4112464
loop_
_publ_author_name
'Do Hyun Ryu'
'Gang Zhou'
'E. J. Corey'

_publ_section_title
;
 Enantioselective and Structure-Selective Diels-Alder Reactions of
 Unsymmetrical Quinones Catalyzed by a Chiral Oxazaborolidinium Cation.
 Predictive Selection Rules
;
_journal_name_full 'Journal of the American Chemical Society'
_journal_page_first 4800
_journal_page_last 4802
_journal_paper_doi 10.1021/ja049323b
_journal_volume 126
_journal_year 2004
_chemical_formula_sum 'C21 H33 Br O3 Si'
_chemical_formula_weight 441.47
_chemical_name_systematic
; 
 ? 
;
_space_group_IT_number 19
_symmetry_cell_setting orthorhombic
_symmetry_space_group_name_Hall 'P 2ac 2ab'
_symmetry_space_group_name_H-M 'P 21 21 21'
_atom_sites_solution_hydrogens geom
_atom_sites_solution_primary direct
_atom_sites_solution_secondary difmap
_audit_creation_method SHELXL-97
_cell_angle_alpha 90.00
_cell_angle_beta 90.00
_cell_angle_gamma 90.00
_cell_formula_units_Z 4
_cell_length_a 7.995(5)
_cell_length_b 9.113(6)
_cell_length_c 30.058(19)
_cell_measurement_temperature 213(2)
_cell_volume 2190(2)
_computing_cell_refinement 'SMART (BRUKER, V5.054, 1998)'
_computing_data_collection 'ASTRO (BRUKER, V5.007, 1997)'
_computing_data_reduction 'SAINT (BRUKER, V6.01, 1999)'
_computing_molecular_graphics 'SHELXTL (BRUKER, 1998, V5.1)'
_computing_publication_material 'XCIF (Sheldrick and BRUKER, 1997, V5.1)'
_computing_structure_refinement 'SHELXL-97 (Sheldrick, 1997)'
_computing_structure_solution 'SHELXS-97 (Sheldrick, 1990)'
_diffrn_ambient_temperature 213(2)
_diffrn_detector_area_resol_mean 836.6
_diffrn_measured_fraction_theta_full 1.000
_diffrn_measured_fraction_theta_max 1.000
_diffrn_measurement_device_type 'Bruker CCD'
_diffrn_measurement_method '\w, 0.3 deg'
_diffrn_radiation_monochromator graphite
_diffrn_radiation_source 'normal-focus sealed tube'
_diffrn_radiation_type MoK\a
_diffrn_radiation_wavelength 0.71073
_diffrn_reflns_av_R_equivalents 0.0775
_diffrn_reflns_av_sigmaI/netI 0.0647
_diffrn_reflns_limit_h_max 9
_diffrn_reflns_limit_h_min -9
_diffrn_reflns_limit_k_max 7
_diffrn_reflns_limit_k_min -10
_diffrn_reflns_limit_l_max 32
_diffrn_reflns_limit_l_min -35
_diffrn_reflns_number 11865
_diffrn_reflns_theta_full 24.99
_diffrn_reflns_theta_max 24.99
_diffrn_reflns_theta_min 2.34
_diffrn_standards_decay_% <1
_diffrn_standards_interval_count 0
_diffrn_standards_number 0
_exptl_absorpt_coefficient_mu 1.949
_exptl_absorpt_correction_type none
_exptl_crystal_colour colorless
_exptl_crystal_density_diffrn 1.339
_exptl_crystal_density_meas 0
_exptl_crystal_description chunk
_exptl_crystal_F_000 928
_exptl_crystal_size_max 0.10
_exptl_crystal_size_mid 0.10
_exptl_crystal_size_min 0.10
_refine_diff_density_max 0.517
_refine_diff_density_min -0.502
_refine_diff_density_rms 0.073
_refine_ls_abs_structure_details 'Flack H D (1983), Acta Cryst. A39, 876-881'
_refine_ls_abs_structure_Flack 0.009(14)
_refine_ls_extinction_method none
_refine_ls_goodness_of_fit_ref 1.196
_refine_ls_hydrogen_treatment constr
_refine_ls_matrix_type full
_refine_ls_number_parameters 243
_refine_ls_number_reflns 3863
_refine_ls_number_restraints 0
_refine_ls_restrained_S_all 1.196
_refine_ls_R_factor_all 0.0707
_refine_ls_R_factor_gt 0.0605
_refine_ls_shift/su_max 0.001
_refine_ls_shift/su_mean 0.000
_refine_ls_structure_factor_coef Fsqd
_refine_ls_weighting_details 'calc w=1/[\s^2^(Fo^2^)+(0.0258P)^2^+2.0769P] where P=(Fo^2^+2Fc^2^)/3'
_refine_ls_weighting_scheme calc
_refine_ls_wR_factor_gt 0.1048
_refine_ls_wR_factor_ref 0.1076
_reflns_number_gt 3469
_reflns_number_total 3863
_reflns_threshold_expression >2sigma(I)
_cod_data_source_file ja049323bsi20040206_050209.cif
_cod_data_source_block ejc62t
_cod_database_code 4112464

loop_
_symmetry_equiv_pos_as_xyz
'x, y, z'
'-x+1/2, -y, z+1/2'
'-x, y+1/2, -z+1/2'
'x+1/2, -y+1/2, -z'

loop_
_atom_site_label
_atom_site_type_symbol
_atom_site_fract_x
_atom_site_fract_y
_atom_site_fract_z
_atom_site_U_iso_or_equiv
_atom_site_adp_type
_atom_site_occupancy
_atom_site_symmetry_multiplicity
_atom_site_calc_flag
_atom_site_refinement_flags
Br1 Br 0.53333(7) 0.50255(7) 0.096263(18) 0.04162(17) Uani 1 1 d .
Si1 Si 0.26099(17) 1.14051(15) 0.17261(5) 0.0223(3) Uani 1 1 d .
O1 O 0.3735(4) 1.1888(3) 0.12801(11) 0.0259(8) Uani 1 1 d .
O2 O 0.3073(5) 0.7134(4) 0.05072(15) 0.0433(10) Uani 1 1 d .
O3 O 0.9266(5) 0.9242(4) 0.04833(15) 0.0489(11) Uani 1 1 d .
C1 C 0.5907(7) 0.6883(5) 0.07169(17) 0.0260(12) Uani 1 1 d .
C2 C 0.7438(7) 0.7405(5) 0.07429(16) 0.0267(12) Uani 1 1 d .
C3 C 0.7828(6) 0.8876(5) 0.05351(17) 0.0281(12) Uani 1 1 d .
C4 C 0.6368(5) 0.9893(6) 0.04347(15) 0.0251(10) Uani 1 1 d .
C5 C 0.5847(6) 1.0593(5) 0.08825(17) 0.0246(11) Uani 1 1 d .
H5A H 0.6029 0.9874 0.1120 0.029 Uiso 1 1 calc R
H5B H 0.6579 1.1433 0.0941 0.029 Uiso 1 1 calc R
C6 C 0.4076(6) 1.1099(5) 0.09032(16) 0.0213(10) Uani 1 1 d .
C7 C 0.2985(7) 1.0860(5) 0.05849(17) 0.0283(12) Uani 1 1 d .
H7 H 0.1912 1.1269 0.0615 0.034 Uiso 1 1 calc R
C8 C 0.3352(6) 0.9967(7) 0.01754(15) 0.0294(11) Uani 1 1 d .
H8A H 0.3527 1.0628 -0.0078 0.035 Uiso 1 1 calc R
H8B H 0.2388 0.9342 0.0108 0.035 Uiso 1 1 calc R
C9 C 0.4894(6) 0.9014(5) 0.02374(15) 0.0240(11) Uani 1 1 d .
H9 H 0.5246 0.8692 -0.0063 0.029 Uiso 1 1 calc R
C10 C 0.4474(7) 0.7635(5) 0.04977(17) 0.0255(11) Uani 1 1 d .
C11 C 0.8868(7) 0.6632(6) 0.0961(2) 0.0393(13) Uani 1 1 d .
H11A H 0.8701 0.6625 0.1281 0.059 Uiso 1 1 calc R
H11B H 0.9902 0.7139 0.0892 0.059 Uiso 1 1 calc R
H11C H 0.8927 0.5631 0.0852 0.059 Uiso 1 1 calc R
C12 C 0.6914(8) 1.1099(6) 0.0111(2) 0.0414(15) Uani 1 1 d .
H12A H 0.7899 1.1589 0.0227 0.062 Uiso 1 1 calc R
H12B H 0.6016 1.1805 0.0076 0.062 Uiso 1 1 calc R
H12C H 0.7173 1.0665 -0.0176 0.062 Uiso 1 1 calc R
C13 C 0.1782(7) 0.9499(5) 0.16497(18) 0.0318(13) Uani 1 1 d .
H13 H 0.1309 0.9464 0.1345 0.038 Uiso 1 1 calc R
C14 C 0.0323(9) 0.9124(6) 0.1969(2) 0.0527(17) Uani 1 1 d .
H14A H -0.0078 0.8140 0.1907 0.079 Uiso 1 1 calc R
H14B H -0.0581 0.9821 0.1926 0.079 Uiso 1 1 calc R
H14C H 0.0713 0.9177 0.2274 0.079 Uiso 1 1 calc R
C15 C 0.3110(9) 0.8293(6) 0.1670(2) 0.0516(19) Uani 1 1 d .
H15A H 0.3584 0.8255 0.1967 0.077 Uiso 1 1 calc R
H15B H 0.3987 0.8505 0.1456 0.077 Uiso 1 1 calc R
H15C H 0.2601 0.7355 0.1599 0.077 Uiso 1 1 calc R
C16 C 0.4047(7) 1.1646(7) 0.22144(18) 0.0388(14) Uani 1 1 d .
H16 H 0.4151 1.2721 0.2252 0.047 Uiso 1 1 calc R
C17 C 0.5807(7) 1.1114(8) 0.2149(2) 0.0575(19) Uani 1 1 d .
H17A H 0.6478 1.1383 0.2405 0.086 Uiso 1 1 calc R
H17B H 0.6274 1.1560 0.1884 0.086 Uiso 1 1 calc R
H17C H 0.5805 1.0055 0.2116 0.086 Uiso 1 1 calc R
C18 C 0.3328(9) 1.1093(8) 0.26596(19) 0.0585(19) Uani 1 1 d .
H18A H 0.3104 1.0049 0.2639 0.088 Uiso 1 1 calc R
H18B H 0.2297 1.1611 0.2725 0.088 Uiso 1 1 calc R
H18C H 0.4131 1.1271 0.2896 0.088 Uiso 1 1 calc R
C19 C 0.0829(6) 1.2740(5) 0.17687(19) 0.0302(12) Uani 1 1 d .
H19 H 0.0168 1.2472 0.2035 0.036 Uiso 1 1 calc R
C20 C -0.0332(8) 1.2629(7) 0.1365(2) 0.0567(18) Uani 1 1 d .
H20A H -0.1339 1.3195 0.1420 0.085 Uiso 1 1 calc R
H20B H -0.0628 1.1610 0.1315 0.085 Uiso 1 1 calc R
H20C H 0.0234 1.3012 0.1104 0.085 Uiso 1 1 calc R
C21 C 0.1409(8) 1.4339(6) 0.1828(2) 0.0455(16) Uani 1 1 d .
H21A H 0.2068 1.4632 0.1572 0.068 Uiso 1 1 calc R
H21B H 0.2084 1.4418 0.2095 0.068 Uiso 1 1 calc R
H21C H 0.0440 1.4973 0.1854 0.068 Uiso 1 1 calc R

loop_
_atom_site_aniso_label
_atom_site_aniso_U_11
_atom_site_aniso_U_22
_atom_site_aniso_U_33
_atom_site_aniso_U_23
_atom_site_aniso_U_13
_atom_site_aniso_U_12
Br1 0.0467(3) 0.0273(3) 0.0510(3) 0.0107(3) 0.0065(3) 0.0002(3)
Si1 0.0207(7) 0.0226(7) 0.0236(7) 0.0000(6) 0.0018(6) -0.0001(6)
O1 0.032(2) 0.0220(19) 0.0233(19) -0.0038(14) 0.0048(16) -0.0013(15)
O2 0.025(2) 0.035(2) 0.070(3) 0.005(2) -0.001(2) -0.0062(18)
O3 0.020(2) 0.046(2) 0.081(3) 0.006(2) 0.0055(19) -0.0014(18)
C1 0.036(3) 0.014(3) 0.028(3) 0.001(2) 0.007(2) -0.001(2)
C2 0.026(3) 0.029(3) 0.024(3) -0.004(2) 0.002(2) -0.001(2)
C3 0.026(3) 0.027(3) 0.031(3) -0.006(2) 0.005(2) 0.002(2)
C4 0.024(2) 0.022(3) 0.030(3) -0.002(3) 0.0026(19) -0.004(3)
C5 0.021(3) 0.022(2) 0.031(3) -0.003(2) 0.000(2) -0.0033(19)
C6 0.021(2) 0.018(2) 0.024(3) 0.005(2) 0.004(2) -0.0066(19)
C7 0.029(3) 0.021(3) 0.034(3) 0.004(2) 0.002(2) 0.009(2)
C8 0.029(3) 0.031(3) 0.028(3) -0.007(3) -0.005(2) 0.002(3)
C9 0.024(3) 0.026(3) 0.021(3) -0.004(2) 0.000(2) 0.005(2)
C10 0.024(3) 0.022(3) 0.030(3) -0.009(2) 0.004(2) 0.002(2)
C11 0.028(3) 0.049(3) 0.040(3) 0.003(3) 0.000(3) 0.010(3)
C12 0.043(4) 0.029(3) 0.053(4) 0.001(3) 0.010(3) 0.001(3)
C13 0.037(3) 0.028(3) 0.030(3) -0.002(2) 0.003(2) -0.009(2)
C14 0.060(4) 0.039(3) 0.059(4) -0.006(3) 0.018(4) -0.013(3)
C15 0.064(5) 0.019(3) 0.072(5) 0.005(3) 0.021(4) 0.011(3)
C16 0.041(3) 0.049(4) 0.027(3) 0.001(3) -0.005(3) -0.002(3)
C17 0.042(4) 0.087(5) 0.043(4) -0.007(4) -0.013(3) 0.007(4)
C18 0.061(4) 0.091(5) 0.023(3) -0.010(3) -0.005(3) 0.004(4)
C19 0.027(3) 0.024(3) 0.040(3) 0.001(2) 0.006(2) 0.004(2)
C20 0.035(3) 0.046(4) 0.089(5) -0.009(4) -0.022(4) 0.014(3)
C21 0.044(4) 0.031(3) 0.062(4) -0.004(3) 0.004(3) 0.010(3)

loop_
_atom_type_symbol
_atom_type_description
_atom_type_scat_dispersion_real
_atom_type_scat_dispersion_imag
_atom_type_scat_source
C C 0.0033 0.0016 'International Tables Vol C Tables 4.2.6.8 and 6.1.1.4'
H H 0.0000 0.0000 'International Tables Vol C Tables 4.2.6.8 and 6.1.1.4'
O O 0.0106 0.0060 'International Tables Vol C Tables 4.2.6.8 and 6.1.1.4'
Si Si 0.0817 0.0704 'International Tables Vol C Tables 4.2.6.8 and 6.1.1.4'
Br Br -0.2901 2.4595 'International Tables Vol C Tables 4.2.6.8 and 6.1.1.4'

loop_
_geom_angle_atom_site_label_1
_geom_angle_atom_site_label_2
_geom_angle_atom_site_label_3
_geom_angle
O1 Si1 C13 109.6(2)
O1 Si1 C19 107.0(2)
C13 Si1 C19 109.9(2)
O1 Si1 C16 105.5(2)
C13 Si1 C16 114.9(3)
C19 Si1 C16 109.6(3)
C6 O1 Si1 129.2(3)
C2 C1 C10 125.1(5)
C2 C1 Br1 121.5(4)
C10 C1 Br1 113.3(4)
C1 C2 C11 124.5(5)
C1 C2 C3 119.2(5)
C11 C2 C3 116.2(5)
O3 C3 C2 119.7(5)
O3 C3 C4 122.5(5)
C2 C3 C4 117.7(4)
C3 C4 C12 110.2(4)
C3 C4 C9 110.2(4)
C12 C4 C9 110.2(4)
C3 C4 C5 106.6(4)
C12 C4 C5 109.5(4)
C9 C4 C5 110.0(4)
C6 C5 C4 114.9(4)
C6 C5 H5A 108.6
C4 C5 H5A 108.6
C6 C5 H5B 108.6
C4 C5 H5B 108.6
H5A C5 H5B 107.5
C7 C6 O1 123.9(4)
C7 C6 C5 123.3(5)
O1 C6 C5 112.7(4)
C6 C7 C8 123.8(5)
C6 C7 H7 118.1
C8 C7 H7 118.1
C7 C8 C9 111.5(4)
C7 C8 H8A 109.3
C9 C8 H8A 109.3
C7 C8 H8B 109.3
C9 C8 H8B 109.3
H8A C8 H8B 108.0
C10 C9 C8 110.9(4)
C10 C9 C4 113.6(4)
C8 C9 C4 111.7(4)
C10 C9 H9 106.7
C8 C9 H9 106.7
C4 C9 H9 106.7
O2 C10 C1 121.9(5)
O2 C10 C9 122.0(5)
C1 C10 C9 116.0(4)
C2 C11 H11A 109.5
C2 C11 H11B 109.5
H11A C11 H11B 109.5
C2 C11 H11C 109.5
H11A C11 H11C 109.5
H11B C11 H11C 109.5
C4 C12 H12A 109.5
C4 C12 H12B 109.5
H12A C12 H12B 109.5
C4 C12 H12C 109.5
H12A C12 H12C 109.5
H12B C12 H12C 109.5
C15 C13 C14 109.9(5)
C15 C13 Si1 114.6(4)
C14 C13 Si1 113.2(4)
C15 C13 H13 106.2
C14 C13 H13 106.2
Si1 C13 H13 106.2
C13 C14 H14A 109.5
C13 C14 H14B 109.5
H14A C14 H14B 109.5
C13 C14 H14C 109.5
H14A C14 H14C 109.5
H14B C14 H14C 109.5
C13 C15 H15A 109.5
C13 C15 H15B 109.5
H15A C15 H15B 109.5
C13 C15 H15C 109.5
H15A C15 H15C 109.5
H15B C15 H15C 109.5
C17 C16 C18 111.0(5)
C17 C16 Si1 115.7(4)
C18 C16 Si1 114.4(4)
C17 C16 H16 104.8
C18 C16 H16 104.8
Si1 C16 H16 104.8
C16 C17 H17A 109.5
C16 C17 H17B 109.5
H17A C17 H17B 109.5
C16 C17 H17C 109.5
H17A C17 H17C 109.5
H17B C17 H17C 109.5
C16 C18 H18A 109.5
C16 C18 H18B 109.5
H18A C18 H18B 109.5
C16 C18 H18C 109.5
H18A C18 H18C 109.5
H18B C18 H18C 109.5
C20 C19 C21 109.6(5)
C20 C19 Si1 111.3(4)
C21 C19 Si1 113.1(4)
C20 C19 H19 107.5
C21 C19 H19 107.5
Si1 C19 H19 107.5
C19 C20 H20A 109.5
C19 C20 H20B 109.5
H20A C20 H20B 109.5
C19 C20 H20C 109.5
H20A C20 H20C 109.5
H20B C20 H20C 109.5
C19 C21 H21A 109.5
C19 C21 H21B 109.5
H21A C21 H21B 109.5
C19 C21 H21C 109.5
H21A C21 H21C 109.5
H21B C21 H21C 109.5

loop_
_geom_bond_atom_site_label_1
_geom_bond_atom_site_label_2
_geom_bond_distance
Br1 C1 1.903(5)
Si1 O1 1.673(4)
Si1 C13 1.873(5)
Si1 C19 1.877(5)
Si1 C16 1.877(6)
O1 C6 1.369(6)
O2 C10 1.210(6)
O3 C3 1.207(6)
C1 C2 1.316(7)
C1 C10 1.489(7)
C2 C11 1.494(7)
C2 C3 1.511(7)
C3 C4 1.521(7)
C4 C12 1.532(7)
C4 C9 1.543(7)
C4 C5 1.547(7)
C5 C6 1.490(7)
C5 H5A 0.9800
C5 H5B 0.9800
C6 C7 1.313(7)
C7 C8 1.504(7)
C7 H7 0.9400
C8 C9 1.520(7)
C8 H8A 0.9800
C8 H8B 0.9800
C9 C10 1.518(7)
C9 H9 0.9900
C11 H11A 0.9700
C11 H11B 0.9700
C11 H11C 0.9700
C12 H12A 0.9700
C12 H12B 0.9700
C12 H12C 0.9700
C13 C15 1.529(8)
C13 C14 1.549(8)
C13 H13 0.9900
C14 H14A 0.9700
C14 H14B 0.9700
C14 H14C 0.9700
C15 H15A 0.9700
C15 H15B 0.9700
C15 H15C 0.9700
C16 C17 1.501(8)
C16 C18 1.541(8)
C16 H16 0.9900
C17 H17A 0.9700
C17 H17B 0.9700
C17 H17C 0.9700
C18 H18A 0.9700
C18 H18B 0.9700
C18 H18C 0.9700
C19 C20 1.531(8)
C19 C21 1.539(7)
C19 H19 0.9900
C20 H20A 0.9700
C20 H20B 0.9700
C20 H20C 0.9700
C21 H21A 0.9700
C21 H21B 0.9700
C21 H21C 0.9700

loop_
_geom_torsion_atom_site_label_1
_geom_torsion_atom_site_label_2
_geom_torsion_atom_site_label_3
_geom_torsion_atom_site_label_4
_geom_torsion
C13 Si1 O1 C6 -0.2(5)
C19 Si1 O1 C6 -119.3(4)
C16 Si1 O1 C6 124.0(4)
C10 C1 C2 C11 -179.5(5)
Br1 C1 C2 C11 0.0(7)
C10 C1 C2 C3 -0.5(8)
Br1 C1 C2 C3 179.0(3)
C1 C2 C3 O3 -166.3(5)
C11 C2 C3 O3 12.8(7)
C1 C2 C3 C4 18.7(7)
C11 C2 C3 C4 -162.2(4)
O3 C3 C4 C12 21.5(7)
C2 C3 C4 C12 -163.7(4)
O3 C3 C4 C9 143.4(5)
C2 C3 C4 C9 -41.8(6)
O3 C3 C4 C5 -97.2(6)
C2 C3 C4 C5 77.6(5)
C3 C4 C5 C6 -155.2(4)
C12 C4 C5 C6 85.6(5)
C9 C4 C5 C6 -35.7(6)
Si1 O1 C6 C7 74.7(6)
Si1 O1 C6 C5 -107.8(4)
C4 C5 C6 C7 6.0(7)
C4 C5 C6 O1 -171.6(4)
O1 C6 C7 C8 -178.7(4)
C5 C6 C7 C8 4.0(8)
C6 C7 C8 C9 17.4(7)
C7 C8 C9 C10 80.1(5)
C7 C8 C9 C4 -47.7(6)
C3 C4 C9 C10 48.0(5)
C12 C4 C9 C10 169.8(4)
C5 C4 C9 C10 -69.3(5)
C3 C4 C9 C8 174.4(4)
C12 C4 C9 C8 -63.8(5)
C5 C4 C9 C8 57.1(5)
C2 C1 C10 O2 -175.7(5)
Br1 C1 C10 O2 4.7(6)
C2 C1 C10 C9 8.1(7)
Br1 C1 C10 C9 -171.5(3)
C8 C9 C10 O2 24.5(6)
C4 C9 C10 O2 151.3(5)
C8 C9 C10 C1 -159.3(4)
C4 C9 C10 C1 -32.5(6)
O1 Si1 C13 C15 70.0(5)
C19 Si1 C13 C15 -172.6(4)
C16 Si1 C13 C15 -48.4(5)
O1 Si1 C13 C14 -162.9(4)
C19 Si1 C13 C14 -45.5(5)
C16 Si1 C13 C14 78.6(5)
O1 Si1 C16 C17 -42.6(5)
C13 Si1 C16 C17 78.2(5)
C19 Si1 C16 C17 -157.4(5)
O1 Si1 C16 C18 -173.4(4)
C13 Si1 C16 C18 -52.6(5)
C19 Si1 C16 C18 71.8(5)
O1 Si1 C19 C20 63.5(4)
C13 Si1 C19 C20 -55.4(5)
C16 Si1 C19 C20 177.4(4)
O1 Si1 C19 C21 -60.5(5)
C13 Si1 C19 C21 -179.4(4)
C16 Si1 C19 C21 53.4(5)
